data_4313771
loop_
_publ_author_name
'Chun-Long Chen'
'Cheng-Yong Su'
'Yue-Peng Cai'
'Hua-Xin Zhang'
'An-Wu Xu'
'Bei-Sheng Kang'
'Hans-Conrad zur Loye'

_publ_section_title
;
 Multidimensional Frameworks Assembled from Silver(I) Coordination
 Polymers Containing Flexible Bis(thioquinolyl) Ligands: Role of the
 Intra- and Intermolecular Aromatic Stacking Interactions
;
_journal_name_full 'Inorganic Chemistry'
_journal_page_first 3738
_journal_page_last 3750
_journal_paper_doi 10.1021/ic0341035
_journal_volume 42
_journal_year 2003
_chemical_formula_sum 'C22 H18 Ag F3 N2 O3 S3'
_chemical_formula_weight 619.43
_chemical_name_systematic
; 
 ? 
;
_space_group_IT_number 61
_symmetry_cell_setting orthorhombic
_symmetry_space_group_name_Hall '-P 2ac 2ab'
_symmetry_space_group_name_H-M 'P b c a'
_atom_sites_solution_hydrogens geom
_atom_sites_solution_primary direct
_atom_sites_solution_secondary difmap
_audit_creation_method SHELXL-97
_cell_angle_alpha 90.00
_cell_angle_beta 90.00
_cell_angle_gamma 90.00
_cell_formula_units_Z 8
_cell_length_a 9.705(5)
_cell_length_b 18.277(10)
_cell_length_c 25.653(15)
_cell_measurement_temperature 293(2)
_cell_volume 4550(4)
_computing_structure_refinement 'SHELXL-97 (Sheldrick, 1997)'
_computing_structure_solution 'SHELXS-97 (Sheldrick, 1990)'
_diffrn_ambient_temperature 293(2)
_diffrn_measured_fraction_theta_full 0.985
_diffrn_measured_fraction_theta_max 0.985
_diffrn_radiation_monochromator graphite
_diffrn_radiation_source 'fine-focus sealed tube'
_diffrn_radiation_type MoK\a
_diffrn_radiation_wavelength 0.71073
_diffrn_reflns_av_R_equivalents 0.0291
_diffrn_reflns_av_sigmaI/netI 0.0223
_diffrn_reflns_limit_h_max 9
_diffrn_reflns_limit_h_min -12
_diffrn_reflns_limit_k_max 23
_diffrn_reflns_limit_k_min -21
_diffrn_reflns_limit_l_max 29
_diffrn_reflns_limit_l_min -32
_diffrn_reflns_number 26913
_diffrn_reflns_theta_full 27.18
_diffrn_reflns_theta_max 27.18
_diffrn_reflns_theta_min 2.23
_exptl_absorpt_coefficient_mu 1.215
_exptl_absorpt_correction_T_max 0.7119
_exptl_absorpt_correction_T_min 0.6688
_exptl_crystal_density_diffrn 1.808
_exptl_crystal_density_method 'not measured'
_exptl_crystal_F_000 2480
_exptl_crystal_size_max 0.36
_exptl_crystal_size_mid 0.33
_exptl_crystal_size_min 0.30
_refine_diff_density_max 1.087
_refine_diff_density_min -0.801
_refine_diff_density_rms 0.101
_refine_ls_extinction_method none
_refine_ls_goodness_of_fit_ref 1.018
_refine_ls_hydrogen_treatment mixed
_refine_ls_matrix_type full
_refine_ls_number_parameters 307
_refine_ls_number_reflns 4999
_refine_ls_number_restraints 0
_refine_ls_restrained_S_all 1.018
_refine_ls_R_factor_all 0.0934
_refine_ls_R_factor_gt 0.0635
_refine_ls_shift/su_max 0.001
_refine_ls_shift/su_mean 0.000
_refine_ls_structure_factor_coef Fsqd
_refine_ls_weighting_details 'calc w=1/[\s^2^(Fo^2^)+(0.1102P)^2^+11.8755P] where P=(Fo^2^+2Fc^2^)/3'
_refine_ls_weighting_scheme calc
_refine_ls_wR_factor_gt 0.1809
_refine_ls_wR_factor_ref 0.2168
_reflns_number_gt 3367
_reflns_number_total 4999
_reflns_threshold_expression >2sigma(I)
_cod_data_source_file ic0341035si20030130_053547_2.cif
_cod_data_source_block 2
_cod_depositor_comments
;
The following automatic conversions were performed:

'_symmetry_cell_setting' value 'Orthorhombic' changed to
'orthorhombic' according to the built-in table from CIF Core
dictionary named 'cif_core.dic' version 2.4.1 from 2010-06-29.

Automatic conversion script
Id: cif_fix_values 1646 2011-03-28 12:23:43Z adriana 
;
_cod_database_code 4313771

loop_
_symmetry_equiv_pos_as_xyz
'x, y, z'
'-x+1/2, -y, z+1/2'
'-x, y+1/2, -z+1/2'
'x+1/2, -y+1/2, -z'
'-x, -y, -z'
'x-1/2, y, -z-1/2'
'x, -y-1/2, z-1/2'
'-x-1/2, y-1/2, z'

loop_
_atom_site_label
_atom_site_type_symbol
_atom_site_fract_x
_atom_site_fract_y
_atom_site_fract_z
_atom_site_U_iso_or_equiv
_atom_site_adp_type
_atom_site_occupancy
_atom_site_symmetry_multiplicity
_atom_site_calc_flag
_atom_site_refinement_flags
_atom_site_disorder_assembly
_atom_site_disorder_group
Ag1 Ag 0.02184(8) 0.10403(3) 0.74412(2) 0.0859(3) Uani 1 1 d . . .
S1 S -0.18493(17) 0.00725(7) 0.73026(6) 0.0602(4) Uani 1 1 d . . .
S2 S 0.21502(16) 0.20619(7) 0.76308(6) 0.0596(4) Uani 1 1 d . . .
S3 S -0.2852(2) 0.38238(12) 0.89649(8) 0.0874(6) Uani 1 1 d . . .
F1 F -0.0260(6) 0.3525(5) 0.9019(4) 0.174(3) Uani 1 1 d . . .
F2 F -0.1490(8) 0.2749(4) 0.9349(2) 0.170(3) Uani 1 1 d . . .
F3 F -0.1361(7) 0.2833(4) 0.8526(2) 0.141(2) Uani 1 1 d . . .
O1 O -0.3957(7) 0.3445(5) 0.8813(4) 0.161(3) Uani 1 1 d . . .
O2 O -0.2845(8) 0.4148(4) 0.9455(2) 0.128(3) Uani 1 1 d . . .
O3 O -0.2411(10) 0.4317(4) 0.8535(3) 0.158(3) Uani 1 1 d . . .
N1 N 0.0077(5) 0.0906(3) 0.6553(2) 0.0598(12) Uani 1 1 d . . .
N2 N 0.0145(4) 0.1206(2) 0.8332(2) 0.0541(10) Uani 1 1 d . . .
C1 C -0.0894(6) 0.0479(3) 0.6318(2) 0.0541(12) Uani 1 1 d . . .
C2 C 0.0909(7) 0.1298(4) 0.6259(3) 0.0746(17) Uani 1 1 d . . .
H2A H 0.1562 0.1591 0.6422 0.090 Uiso 1 1 calc R . .
C3 C 0.0859(9) 0.1297(4) 0.5714(3) 0.089(2) Uani 1 1 d . . .
H3A H 0.1471 0.1580 0.5521 0.107 Uiso 1 1 calc R . .
C4 C -0.0098(8) 0.0873(4) 0.5472(3) 0.083(2) Uani 1 1 d . . .
H4A H -0.0150 0.0866 0.5110 0.099 Uiso 1 1 calc R . .
C5 C -0.0998(7) 0.0451(3) 0.5766(2) 0.0639(14) Uani 1 1 d . . .
C6 C -0.2024(8) 0.0017(4) 0.5530(3) 0.0768(19) Uani 1 1 d . . .
H6A H -0.2079 -0.0008 0.5168 0.092 Uiso 1 1 calc R . .
C7 C -0.2922(8) -0.0359(4) 0.5823(3) 0.0777(19) Uani 1 1 d . . .
H7A H -0.3592 -0.0644 0.5662 0.093 Uiso 1 1 calc R . .
C8 C -0.2864(7) -0.0329(3) 0.6364(3) 0.0670(15) Uani 1 1 d . . .
H8A H -0.3515 -0.0581 0.6560 0.080 Uiso 1 1 calc R . .
C9 C -0.1853(6) 0.0070(3) 0.6613(2) 0.0550(12) Uani 1 1 d . . .
C10 C -0.0903(7) -0.0771(3) 0.7443(2) 0.0581(13) Uani 1 1 d . . .
H10A H -0.0066 -0.0784 0.7237 0.070 Uiso 1 1 calc R . .
H10B H -0.0645 -0.0779 0.7809 0.070 Uiso 1 1 calc R . .
C11 C -0.1772(7) -0.1440(3) 0.7320(2) 0.0619(14) Uani 1 1 d . . .
H11A H -0.2664 -0.1391 0.7487 0.074 Uiso 1 1 calc R . .
H11B H -0.1919 -0.1468 0.6947 0.074 Uiso 1 1 calc R . .
C12 C 0.1088(6) 0.2868(3) 0.7495(2) 0.0576(13) Uani 1 1 d . . .
H12A H 0.0922 0.2902 0.7123 0.069 Uiso 1 1 calc R . .
H12B H 0.0204 0.2815 0.7668 0.069 Uiso 1 1 calc R . .
C13 C 0.2087(5) 0.2039(3) 0.8321(2) 0.0548(12) Uani 1 1 d . . .
C14 C 0.3050(6) 0.2435(3) 0.8593(3) 0.0640(15) Uani 1 1 d . . .
H14A H 0.3722 0.2692 0.8411 0.077 Uiso 1 1 calc R . .
C15 C 0.3041(7) 0.2459(4) 0.9138(3) 0.0753(18) Uani 1 1 d . . .
H15A H 0.3688 0.2742 0.9313 0.090 Uiso 1 1 calc R . .
C16 C 0.2093(7) 0.2073(4) 0.9412(3) 0.0758(18) Uani 1 1 d . . .
H16A H 0.2092 0.2091 0.9774 0.091 Uiso 1 1 calc R . .
C17 C 0.1100(6) 0.1639(3) 0.9147(2) 0.0606(13) Uani 1 1 d . . .
C18 C 0.0133(7) 0.1207(4) 0.9408(3) 0.0751(18) Uani 1 1 d . . .
H18A H 0.0124 0.1204 0.9771 0.090 Uiso 1 1 calc R . .
C19 C -0.0779(7) 0.0799(4) 0.9149(3) 0.0747(17) Uani 1 1 d . . .
H19A H -0.1421 0.0512 0.9324 0.090 Uiso 1 1 calc R . .
C20 C -0.0739(7) 0.0816(3) 0.8607(3) 0.0668(15) Uani 1 1 d . . .
H20A H -0.1378 0.0534 0.8427 0.080 Uiso 1 1 calc R . .
C21 C 0.1086(5) 0.1620(3) 0.8594(2) 0.0502(11) Uani 1 1 d . . .
C22 C -0.1409(9) 0.3233(5) 0.8957(3) 0.086(2) Uani 1 1 d . . .

loop_
_atom_site_aniso_label
_atom_site_aniso_U_11
_atom_site_aniso_U_22
_atom_site_aniso_U_33
_atom_site_aniso_U_23
_atom_site_aniso_U_13
_atom_site_aniso_U_12
Ag1 0.1160(5) 0.0655(4) 0.0762(4) -0.0133(2) -0.0098(3) -0.0277(3)
S1 0.0775(9) 0.0439(7) 0.0591(8) -0.0064(6) 0.0030(7) 0.0011(6)
S2 0.0682(9) 0.0418(7) 0.0690(9) -0.0051(6) 0.0094(7) -0.0014(6)
S3 0.1014(14) 0.0871(12) 0.0737(11) -0.0263(9) -0.0223(10) 0.0337(11)
F1 0.084(4) 0.208(8) 0.229(9) -0.006(6) -0.035(4) -0.011(4)
F2 0.243(8) 0.144(5) 0.124(5) 0.055(4) 0.048(5) 0.101(6)
F3 0.162(5) 0.162(5) 0.100(4) -0.048(4) 0.006(3) 0.067(4)
O1 0.086(4) 0.203(9) 0.194(8) -0.082(7) 0.017(5) -0.019(5)
O2 0.203(7) 0.111(4) 0.069(3) -0.032(3) -0.023(4) 0.066(5)
O3 0.275(10) 0.115(5) 0.085(4) 0.035(4) -0.002(5) 0.057(6)
N1 0.062(3) 0.051(2) 0.066(3) -0.004(2) 0.002(2) 0.008(2)
N2 0.054(2) 0.043(2) 0.066(3) -0.0003(19) 0.002(2) -0.0027(18)
C1 0.060(3) 0.043(2) 0.059(3) 0.001(2) -0.004(2) 0.015(2)
C2 0.067(4) 0.066(4) 0.090(5) 0.005(3) 0.015(3) 0.002(3)
C3 0.080(5) 0.087(5) 0.100(6) 0.019(4) 0.029(4) 0.012(4)
C4 0.092(5) 0.083(5) 0.073(4) 0.012(4) 0.011(4) 0.023(4)
C5 0.074(4) 0.061(3) 0.057(3) 0.005(3) -0.001(3) 0.021(3)
C6 0.092(5) 0.079(4) 0.059(4) -0.002(3) -0.017(3) 0.025(4)
C7 0.090(5) 0.071(4) 0.072(4) -0.003(3) -0.030(4) 0.005(4)
C8 0.074(4) 0.049(3) 0.079(4) 0.001(3) -0.015(3) 0.003(3)
C9 0.062(3) 0.041(2) 0.062(3) 0.001(2) -0.002(2) 0.012(2)
C10 0.072(4) 0.048(3) 0.054(3) 0.001(2) -0.008(3) -0.003(3)
C11 0.074(4) 0.046(3) 0.066(3) 0.000(2) -0.010(3) 0.001(3)
C12 0.067(3) 0.052(3) 0.054(3) -0.002(2) -0.005(2) -0.004(3)
C13 0.048(3) 0.038(2) 0.078(4) 0.003(2) -0.002(2) 0.004(2)
C14 0.059(3) 0.046(3) 0.087(4) 0.010(3) -0.013(3) -0.005(2)
C15 0.075(4) 0.062(4) 0.089(5) -0.002(3) -0.031(4) -0.001(3)
C16 0.084(5) 0.072(4) 0.071(4) 0.001(3) -0.021(3) 0.005(3)
C17 0.065(3) 0.051(3) 0.066(3) 0.006(2) -0.008(3) 0.008(3)
C18 0.081(4) 0.074(4) 0.071(4) 0.014(3) 0.006(3) 0.007(3)
C19 0.070(4) 0.068(4) 0.086(5) 0.008(3) 0.010(3) -0.005(3)
C20 0.065(3) 0.053(3) 0.083(4) -0.002(3) 0.006(3) -0.004(3)
C21 0.051(3) 0.036(2) 0.063(3) 0.004(2) -0.006(2) 0.004(2)
C22 0.095(5) 0.087(5) 0.076(5) -0.004(4) 0.012(4) 0.004(4)

loop_
_atom_type_symbol
_atom_type_description
_atom_type_scat_dispersion_real
_atom_type_scat_dispersion_imag
_atom_type_scat_source
C C 0.0033 0.0016 'International Tables Vol C Tables 4.2.6.8 and 6.1.1.4'
H H 0.0000 0.0000 'International Tables Vol C Tables 4.2.6.8 and 6.1.1.4'
N N 0.0061 0.0033 'International Tables Vol C Tables 4.2.6.8 and 6.1.1.4'
O O 0.0106 0.0060 'International Tables Vol C Tables 4.2.6.8 and 6.1.1.4'
F F 0.0171 0.0103 'International Tables Vol C Tables 4.2.6.8 and 6.1.1.4'
S S 0.1246 0.1234 'International Tables Vol C Tables 4.2.6.8 and 6.1.1.4'
Ag Ag -0.8971 1.1015 'International Tables Vol C Tables 4.2.6.8 and 6.1.1.4'

loop_
_geom_angle_atom_site_label_1
_geom_angle_atom_site_label_2
_geom_angle_atom_site_label_3
_geom_angle
_geom_angle_site_symmetry_1
_geom_angle_site_symmetry_3
_geom_angle_publ_flag
N1 Ag1 N2 174.63(17) . . ?
N1 Ag1 S2 107.19(13) . . ?
N2 Ag1 S2 75.58(11) . . ?
N1 Ag1 S1 75.79(13) . . ?
N2 Ag1 S1 101.18(11) . . ?
S2 Ag1 S1 175.53(5) . . ?
C9 S1 C10 101.3(2) . . ?
C9 S1 Ag1 97.7(2) . . ?
C10 S1 Ag1 98.8(2) . . ?
C13 S2 C12 100.9(2) . . ?
C13 S2 Ag1 98.05(18) . . ?
C12 S2 Ag1 97.6(2) . . ?
O1 S3 O2 119.3(5) . . ?
O1 S3 O3 109.2(6) . . ?
O2 S3 O3 114.3(5) . . ?
O1 S3 C22 108.4(5) . . ?
O2 S3 C22 105.5(4) . . ?
O3 S3 C22 97.7(4) . . ?
C2 N1 C1 118.8(6) . . ?
C2 N1 Ag1 118.3(5) . . ?
C1 N1 Ag1 122.7(4) . . ?
C20 N2 C21 118.1(5) . . ?
C20 N2 Ag1 118.6(4) . . ?
C21 N2 Ag1 122.8(4) . . ?
N1 C1 C9 121.4(5) . . ?
N1 C1 C5 120.7(5) . . ?
C9 C1 C5 117.9(5) . . ?
N1 C2 C3 123.4(7) . . ?
C4 C3 C2 118.8(7) . . ?
C3 C4 C5 119.8(7) . . ?
C4 C5 C6 121.5(6) . . ?
C4 C5 C1 118.5(6) . . ?
C6 C5 C1 119.9(6) . . ?
C7 C6 C5 120.4(6) . . ?
C6 C7 C8 120.9(6) . . ?
C7 C8 C9 120.8(6) . . ?
C8 C9 C1 120.0(6) . . ?
C8 C9 S1 117.8(5) . . ?
C1 C9 S1 122.2(4) . . ?
C11 C10 S1 111.0(4) . . ?
C12 C11 C10 111.5(5) 3_546 . ?
C11 C12 S2 111.6(4) 3_556 . ?
C14 C13 C21 119.9(6) . . ?
C14 C13 S2 118.2(5) . . ?
C21 C13 S2 121.9(4) . . ?
C13 C14 C15 121.4(6) . . ?
C16 C15 C14 120.3(6) . . ?
C15 C16 C17 120.2(6) . . ?
C18 C17 C21 117.4(6) . . ?
C18 C17 C16 122.7(6) . . ?
C21 C17 C16 119.9(6) . . ?
C19 C18 C17 121.4(7) . . ?
C18 C19 C20 117.9(6) . . ?
N2 C20 C19 124.4(6) . . ?
N2 C21 C17 120.9(5) . . ?
N2 C21 C13 120.9(5) . . ?
C17 C21 C13 118.2(5) . . ?
F1 C22 F3 108.1(8) . . ?
F1 C22 F2 103.7(9) . . ?
F3 C22 F2 105.4(7) . . ?
F1 C22 S3 116.4(7) . . ?
F3 C22 S3 112.0(6) . . ?
F2 C22 S3 110.3(6) . . ?

loop_
_geom_bond_atom_site_label_1
_geom_bond_atom_site_label_2
_geom_bond_distance
_geom_bond_site_symmetry_2
_geom_bond_publ_flag
Ag1 N1 2.296(6) . ?
Ag1 N2 2.305(5) . ?
Ag1 S2 2.6902(19) . ?
Ag1 S1 2.6985(19) . ?
S1 C9 1.768(6) . ?
S1 C10 1.831(6) . ?
S2 C13 1.771(6) . ?
S2 C12 1.832(6) . ?
S3 O1 1.335(7) . ?
S3 O2 1.390(5) . ?
S3 O3 1.488(8) . ?
S3 C22 1.768(8) . ?
F1 C22 1.247(10) . ?
F2 C22 1.342(9) . ?
F3 C22 1.325(9) . ?
N1 C2 1.317(8) . ?
N1 C1 1.363(7) . ?
N2 C20 1.321(8) . ?
N2 C21 1.362(7) . ?
C1 C9 1.413(8) . ?
C1 C5 1.422(8) . ?
C2 C3 1.398(10) . ?
C3 C4 1.360(12) . ?
C4 C5 1.388(10) . ?
C5 C6 1.410(10) . ?
C6 C7 1.341(10) . ?
C7 C8 1.390(9) . ?
C8 C9 1.380(8) . ?
C10 C11 1.517(8) . ?
C11 C12 1.505(8) 3_546 ?
C12 C11 1.505(8) 3_556 ?
C13 C14 1.373(8) . ?
C13 C21 1.422(7) . ?
C14 C15 1.399(9) . ?
C15 C16 1.356(10) . ?
C16 C17 1.421(9) . ?
C17 C18 1.397(9) . ?
C17 C21 1.419(8) . ?
C18 C19 1.336(10) . ?
C19 C20 1.390(9) . ?

loop_
_geom_torsion_atom_site_label_1
_geom_torsion_atom_site_label_2
_geom_torsion_atom_site_label_3
_geom_torsion_atom_site_label_4
_geom_torsion
_geom_torsion_site_symmetry_1
_geom_torsion_site_symmetry_2
_geom_torsion_site_symmetry_3
_geom_torsion_site_symmetry_4
_geom_torsion_publ_flag
N1 Ag1 S1 C9 -2.4(2) . . . . ?
N2 Ag1 S1 C9 173.1(2) . . . . ?
S2 Ag1 S1 C9 129.9(7) . . . . ?
N1 Ag1 S1 C10 100.4(2) . . . . ?
N2 Ag1 S1 C10 -84.2(2) . . . . ?
S2 Ag1 S1 C10 -127.3(7) . . . . ?
N1 Ag1 S2 C13 -178.4(2) . . . . ?
N2 Ag1 S2 C13 6.4(2) . . . . ?
S1 Ag1 S2 C13 50.2(7) . . . . ?
N1 Ag1 S2 C12 79.4(2) . . . . ?
N2 Ag1 S2 C12 -95.8(2) . . . . ?
S1 Ag1 S2 C12 -52.0(7) . . . . ?
N2 Ag1 N1 C2 121.8(17) . . . . ?
S2 Ag1 N1 C2 1.4(5) . . . . ?
S1 Ag1 N1 C2 177.9(5) . . . . ?
N2 Ag1 N1 C1 -53.3(19) . . . . ?
S2 Ag1 N1 C1 -173.7(4) . . . . ?
S1 Ag1 N1 C1 2.9(4) . . . . ?
N1 Ag1 N2 C20 58.6(19) . . . . ?
S2 Ag1 N2 C20 -179.7(4) . . . . ?
S1 Ag1 N2 C20 3.5(4) . . . . ?
N1 Ag1 N2 C21 -129.8(17) . . . . ?
S2 Ag1 N2 C21 -8.1(4) . . . . ?
S1 Ag1 N2 C21 175.1(4) . . . . ?
C2 N1 C1 C9 -177.3(5) . . . . ?
Ag1 N1 C1 C9 -2.2(7) . . . . ?
C2 N1 C1 C5 0.8(8) . . . . ?
Ag1 N1 C1 C5 175.8(4) . . . . ?
C1 N1 C2 C3 -0.7(9) . . . . ?
Ag1 N1 C2 C3 -175.9(5) . . . . ?
N1 C2 C3 C4 0.4(11) . . . . ?
C2 C3 C4 C5 -0.3(11) . . . . ?
C3 C4 C5 C6 178.6(6) . . . . ?
C3 C4 C5 C1 0.4(9) . . . . ?
N1 C1 C5 C4 -0.7(8) . . . . ?
C9 C1 C5 C4 177.5(5) . . . . ?
N1 C1 C5 C6 -178.9(5) . . . . ?
C9 C1 C5 C6 -0.8(8) . . . . ?
C4 C5 C6 C7 -176.9(6) . . . . ?
C1 C5 C6 C7 1.3(9) . . . . ?
C5 C6 C7 C8 0.2(10) . . . . ?
C6 C7 C8 C9 -2.2(10) . . . . ?
C7 C8 C9 C1 2.6(9) . . . . ?
C7 C8 C9 S1 -179.5(5) . . . . ?
N1 C1 C9 C8 177.0(5) . . . . ?
C5 C1 C9 C8 -1.1(7) . . . . ?
N1 C1 C9 S1 -0.8(7) . . . . ?
C5 C1 C9 S1 -178.9(4) . . . . ?
C10 S1 C9 C8 84.1(5) . . . . ?
Ag1 S1 C9 C8 -175.2(4) . . . . ?
C10 S1 C9 C1 -98.1(5) . . . . ?
Ag1 S1 C9 C1 2.6(4) . . . . ?
C9 S1 C10 C11 -72.1(5) . . . . ?
Ag1 S1 C10 C11 -171.9(4) . . . . ?
S1 C10 C11 C12 -171.9(4) . . . 3_546 ?
C13 S2 C12 C11 67.5(5) . . . 3_556 ?
Ag1 S2 C12 C11 167.3(4) . . . 3_556 ?
C12 S2 C13 C14 -87.8(5) . . . . ?
Ag1 S2 C13 C14 172.8(4) . . . . ?
C12 S2 C13 C21 92.9(4) . . . . ?
Ag1 S2 C13 C21 -6.4(4) . . . . ?
C21 C13 C14 C15 -2.5(8) . . . . ?
S2 C13 C14 C15 178.2(5) . . . . ?
C13 C14 C15 C16 1.8(10) . . . . ?
C14 C15 C16 C17 0.0(10) . . . . ?
C15 C16 C17 C18 177.5(6) . . . . ?
C15 C16 C17 C21 -1.0(9) . . . . ?
C21 C17 C18 C19 -0.7(9) . . . . ?
C16 C17 C18 C19 -179.3(6) . . . . ?
C17 C18 C19 C20 -0.1(10) . . . . ?
C21 N2 C20 C19 0.2(9) . . . . ?
Ag1 N2 C20 C19 172.1(5) . . . . ?
C18 C19 C20 N2 0.4(10) . . . . ?
C20 N2 C21 C17 -1.0(7) . . . . ?
Ag1 N2 C21 C17 -172.6(4) . . . . ?
C20 N2 C21 C13 178.5(5) . . . . ?
Ag1 N2 C21 C13 6.9(6) . . . . ?
C18 C17 C21 N2 1.2(8) . . . . ?
C16 C17 C21 N2 179.8(5) . . . . ?
C18 C17 C21 C13 -178.3(5) . . . . ?
C16 C17 C21 C13 0.3(8) . . . . ?
C14 C13 C21 N2 -178.1(5) . . . . ?
S2 C13 C21 N2 1.2(7) . . . . ?
C14 C13 C21 C17 1.4(7) . . . . ?
S2 C13 C21 C17 -179.3(4) . . . . ?
O1 S3 C22 F1 170.4(8) . . . . ?
O2 S3 C22 F1 -60.7(9) . . . . ?
O3 S3 C22 F1 57.2(9) . . . . ?
O1 S3 C22 F3 45.3(8) . . . . ?
O2 S3 C22 F3 174.1(7) . . . . ?
O3 S3 C22 F3 -67.9(7) . . . . ?
O1 S3 C22 F2 -71.8(8) . . . . ?
O2 S3 C22 F2 57.1(8) . . . . ?
O3 S3 C22 F2 175.0(7) . . . . ?
